data_7116328
loop_
_publ_author_name
'Rumpa Pal'
'Govindappa Nagendra'
'M. Samarasimhareddy'
'Vommina V. Sureshbabu'
'Tayur N. Guru Row'

_publ_section_title
;
 Observation of a reversible isomorphous phase transition and an interplay
 of 'sigma-holes' and 'pi-holes' in Fmoc-Leu-psi[CH2-NCS]
;
_journal_name_full Chem.Commun.
_journal_page_first 933
_journal_paper_doi 10.1039/C4cc08751H
_journal_volume 51
_journal_year 2015
_chemical_absolute_configuration unk
_chemical_compound_source 'see text'
_chemical_formula_moiety 'C21 H22 N2 O2 S'
_chemical_formula_sum 'C21 H22 N2 O2 S'
_chemical_formula_weight 366.48
_chemical_name_systematic ?
_space_group_IT_number 4
_symmetry_cell_setting monoclinic
_symmetry_Int_Tables_number 4
_symmetry_space_group_name_Hall 'P 2yb'
_symmetry_space_group_name_H-M 'P 1 21 1'
_atom_sites_solution_hydrogens geom
_audit_update_record
;
2014-11-01 deposited with the CCDC.
2014-11-24 downloaded from the CCDC.
;
_cell_angle_alpha 90
_cell_angle_beta 99.174(4)
_cell_angle_gamma 90
_cell_formula_units_Z 2
_cell_length_a 4.9807(2)
_cell_length_b 15.9306(6)
_cell_length_c 12.0456(5)
_cell_measurement_reflns_used 3702
_cell_measurement_temperature 100(2)
_cell_measurement_theta_max 26.0
_cell_measurement_theta_min 2.6
_cell_volume 943.54(7)
_computing_cell_refinement
;
CrysAlisPro, Agilent Technologies,
Version 1.171.37.31 (release 14-01-2014 CrysAlis171 .NET)
(compiled Jan 14 2014,18:38:05)
;
_computing_data_collection
;
CrysAlisPro, Agilent Technologies,
Version 1.171.37.31 (release 14-01-2014 CrysAlis171 .NET)
(compiled Jan 14 2014,18:38:05)
;
_computing_data_reduction
;
CrysAlisPro, Agilent Technologies,
Version 1.171.37.31 (release 14-01-2014 CrysAlis171 .NET)
(compiled Jan 14 2014,18:38:05)
;
_computing_publication_material 'PLATON (Spek, 2003)'
_computing_structure_refinement 'SHELXL-97 (Sheldrick, 1997)'
_computing_structure_solution 'SHELXS-97 (Sheldrick, 1997)'
_diffrn_ambient_temperature 100(2)
_diffrn_detector_area_resol_mean 18.4
_diffrn_measured_fraction_theta_full 0.999
_diffrn_measured_fraction_theta_max 0.999
_diffrn_measurement_device_type 'four-circle diffractometer'
_diffrn_measurement_method '\w scans'
_diffrn_radiation_monochromator graphite
_diffrn_radiation_probe x-ray
_diffrn_radiation_source 'Rotating Anode'
_diffrn_radiation_type MoK\a
_diffrn_radiation_wavelength 0.71073
_diffrn_reflns_av_R_equivalents 0.0306
_diffrn_reflns_limit_h_max 6
_diffrn_reflns_limit_h_min -6
_diffrn_reflns_limit_k_max 19
_diffrn_reflns_limit_k_min -19
_diffrn_reflns_limit_l_max 14
_diffrn_reflns_limit_l_min -10
_diffrn_reflns_number 6646
_diffrn_reflns_reduction_process
;
;
_diffrn_reflns_theta_full 25.24
_diffrn_reflns_theta_max 26.00
_diffrn_reflns_theta_min 2.56
_exptl_absorpt_coefficient_mu 0.189
_exptl_absorpt_correction_T_max 0.996
_exptl_absorpt_correction_T_min 0.981
_exptl_absorpt_correction_type analytical
_exptl_absorpt_process_details
;
CrysAlisPro, Agilent Technologies,
Version 1.171.37.31 (release 14-01-2014 CrysAlis171 .NET)
(compiled Jan 14 2014,18:38:05)
Analytical numeric absorption correction using a multifaceted crystal
            model based on expressions derived by R.C. Clark & J.S. Reid.
(Clark, R. C. & Reid, J. S. (1995). Acta Cryst. A51, 887-897)
Empirical absorption correction using spherical harmonics,
 implemented in SCALE3 ABSPACK scaling algorithm.
;
_exptl_crystal_colour colourless
_exptl_crystal_density_diffrn 1.290
_exptl_crystal_density_method 'not measured'
_exptl_crystal_description plate
_exptl_crystal_F_000 388
_exptl_crystal_size_max 0.257
_exptl_crystal_size_mid 0.239
_exptl_crystal_size_min 0.048
_refine_diff_density_max 0.189
_refine_diff_density_min -0.206
_refine_diff_density_rms 0.037
_refine_ls_abs_structure_details 'Flack H.D. (1983), Acta Cryst. A39, 876-881'
_refine_ls_abs_structure_Flack -0.06(6)
_refine_ls_extinction_method none
_refine_ls_goodness_of_fit_ref 1.034
_refine_ls_hydrogen_treatment constr
_refine_ls_matrix_type full
_refine_ls_number_parameters 237
_refine_ls_number_reflns 3702
_refine_ls_number_restraints 1
_refine_ls_restrained_S_all 1.034
_refine_ls_R_factor_all 0.0537
_refine_ls_R_factor_gt 0.0444
_refine_ls_shift/su_max 0.000
_refine_ls_shift/su_mean 0.000
_refine_ls_structure_factor_coef Fsqd
_refine_ls_weighting_details 'W=1/[\S^2^(FO^2^)+(0.0315P)^2^] WHERE P=(FO^2^+2FC^2^)/3'
_refine_ls_weighting_scheme calc
_refine_ls_wR_factor_gt 0.0812
_refine_ls_wR_factor_ref 0.0859
_reflns_number_gt 3223
_reflns_number_total 3702
_reflns_threshold_expression 'I > 2\s(I)'
_cod_data_source_file c4cc08751h2.cif
_cod_data_source_block shelx_1
_cod_original_sg_symbol_H-M 'P 21'
_cod_database_code 7116328

loop_
_symmetry_equiv_pos_site_id
_symmetry_equiv_pos_as_xyz
1 x,y,z
2 -x,1/2+y,-z

loop_
_atom_site_aniso_label
_atom_site_aniso_U_11
_atom_site_aniso_U_22
_atom_site_aniso_U_33
_atom_site_aniso_U_23
_atom_site_aniso_U_13
_atom_site_aniso_U_12
S1 0.0469(7) 0.0357(5) 0.0761(8) -0.0060(6) -0.0015(6) 0.0084(5)
O1 0.0170(12) 0.0286(12) 0.0205(11) -0.0052(10) 0.0043(9) -0.0015(10)
O2 0.0157(13) 0.0353(13) 0.0307(13) -0.0080(11) 0.0031(10) -0.0037(10)
N1 0.0124(14) 0.0350(16) 0.0227(14) -0.0064(13) 0.0008(11) -0.0023(12)
N2 0.067(3) 0.0328(19) 0.038(2) 0.0051(16) 0.0040(19) -0.0054(18)
C1 0.028(2) 0.031(2) 0.0253(18) -0.0018(16) 0.0008(16) -0.0038(16)
C2 0.037(2) 0.034(2) 0.033(2) 0.0082(17) -0.0031(18) -0.0127(18)
C3 0.040(2) 0.0210(18) 0.043(2) 0.0046(17) -0.0075(19) -0.0052(16)
C4 0.034(2) 0.0225(17) 0.037(2) -0.0061(16) -0.0009(18) -0.0009(16)
C5 0.0209(18) 0.0225(16) 0.0246(18) -0.0038(14) -0.0038(15) -0.0013(14)
C6 0.0207(17) 0.0247(18) 0.0220(16) -0.0055(14) -0.0007(14) -0.0020(14)
C7 0.0256(19) 0.0330(18) 0.0302(19) -0.0113(17) 0.0026(15) 0.0039(16)
C8 0.027(2) 0.045(2) 0.0254(19) -0.0060(18) 0.0088(16) -0.0032(17)
C9 0.033(2) 0.043(2) 0.0258(19) 0.0050(17) 0.0063(17) -0.0076(18)
C10 0.0269(19) 0.0272(17) 0.0247(18) 0.0018(16) 0.0028(15) 0.0001(15)
C11 0.0205(18) 0.0283(18) 0.0180(16) -0.0011(15) -0.0014(14) -0.0017(14)
C12 0.0208(18) 0.0216(16) 0.0203(17) 0.0010(14) 0.0027(14) 0.0008(14)
C13 0.0197(17) 0.0235(18) 0.0209(17) -0.0021(14) -0.0003(14) -0.0038(14)
C14 0.0206(18) 0.0231(16) 0.0259(17) -0.0017(14) 0.0082(14) -0.0005(14)
C15 0.0177(17) 0.0185(16) 0.0258(17) 0.0000(14) -0.0006(14) 0.0005(13)
C16 0.0193(17) 0.0322(18) 0.0202(17) -0.0033(15) 0.0023(14) -0.0068(15)
C17 0.045(2) 0.038(2) 0.0267(19) -0.0053(18) 0.0063(18) -0.0152(19)
C18 0.045(3) 0.028(2) 0.043(2) 0.0062(19) -0.014(2) -0.0030(19)
C19 0.0202(19) 0.041(2) 0.0270(19) -0.0094(17) 0.0037(15) -0.0044(16)
C20 0.048(2) 0.036(2) 0.0296(19) -0.0077(18) 0.0096(18) -0.0121(19)
C21 0.056(3) 0.039(2) 0.027(2) -0.0006(18) 0.0023(19) 0.0137(19)

loop_
_atom_site_label
_atom_site_type_symbol
_atom_site_thermal_displace_type
_atom_site_fract_x
_atom_site_fract_y
_atom_site_fract_z
_atom_site_occupancy
_atom_site_U_iso_or_equiv
S1 S Uani 1.0123(2) 0.19692(6) 0.32734(11) 1.000 0.0541(4)
O1 O Uani 0.5883(4) 0.37267(13) 0.13640(17) 1.000 0.0219(7)
O2 O Uani 0.9417(4) 0.42094(14) 0.26216(18) 1.000 0.0273(8)
N1 N Uani 0.5160(5) 0.40990(17) 0.3066(2) 1.000 0.0236(8)
N2 N Uani 0.6957(8) 0.2790(2) 0.4615(3) 1.000 0.0464(14)
C1 C Uani 0.4741(7) 0.1799(2) 0.0769(3) 1.000 0.0285(11)
C2 C Uani 0.4889(8) 0.0931(2) 0.0953(3) 1.000 0.0356(12)
C3 C Uani 0.6387(8) 0.0431(2) 0.0329(3) 1.000 0.0362(11)
C4 C Uani 0.7750(8) 0.0767(2) -0.0485(3) 1.000 0.0319(11)
C5 C Uani 0.7635(7) 0.16302(19) -0.0652(3) 1.000 0.0235(10)
C6 C Uani 0.8858(7) 0.21563(19) -0.1432(3) 1.000 0.0229(10)
C7 C Uani 1.0544(7) 0.1959(2) -0.2212(3) 1.000 0.0298(11)
C8 C Uani 1.1426(7) 0.2591(3) -0.2851(3) 1.000 0.0320(11)
C9 C Uani 1.0649(8) 0.3421(2) -0.2712(3) 1.000 0.0338(11)
C10 C Uani 0.8989(7) 0.3626(2) -0.1931(3) 1.000 0.0264(10)
C11 C Uani 0.8102(7) 0.2993(2) -0.1292(3) 1.000 0.0228(10)
C12 C Uani 0.6359(7) 0.30582(19) -0.0370(3) 1.000 0.0210(10)
C13 C Uani 0.6135(7) 0.21403(19) -0.0027(3) 1.000 0.0218(10)
C14 C Uani 0.7741(7) 0.3613(2) 0.0572(3) 1.000 0.0227(10)
C15 C Uani 0.7011(6) 0.40275(19) 0.2384(3) 1.000 0.0211(10)
C16 C Uani 0.5869(7) 0.4266(2) 0.4260(3) 1.000 0.0240(10)
C17 C Uani 0.5366(8) 0.3472(2) 0.4910(3) 1.000 0.0365(11)
C18 C Uani 0.8274(9) 0.2461(2) 0.4015(4) 1.000 0.0410(14)
C19 C Uani 0.4363(7) 0.5036(2) 0.4626(3) 1.000 0.0294(11)
C20 C Uani 0.5151(8) 0.5207(2) 0.5884(3) 1.000 0.0375(11)
C21 C Uani 0.4990(9) 0.5802(3) 0.3963(3) 1.000 0.0411(14)
H1 H Uiso 0.37029 0.21463 0.11822 1.000 0.0339
H1N H Uiso 0.34315 0.40420 0.27784 1.000 0.0283
H2 H Uiso 0.39676 0.06838 0.15038 1.000 0.0426
H3 H Uiso 0.64776 -0.01566 0.04636 1.000 0.0434
H4 H Uiso 0.87361 0.04165 -0.09153 1.000 0.0381
H7 H Uiso 1.10828 0.13947 -0.23031 1.000 0.0357
H8 H Uiso 1.25669 0.24596 -0.33883 1.000 0.0384
H9 H Uiso 1.12640 0.38509 -0.31571 1.000 0.0403
H10 H Uiso 0.84689 0.41921 -0.18358 1.000 0.0317
H12 H Uiso 0.45225 0.32864 -0.06808 1.000 0.0251
H14A H Uiso 0.94414 0.33465 0.09468 1.000 0.0272
H14B H Uiso 0.82018 0.41632 0.02686 1.000 0.0272
H16 H Uiso 0.78620 0.43898 0.44184 1.000 0.0288
H17A H Uiso 0.58288 0.35810 0.57270 1.000 0.0439
H17B H Uiso 0.34152 0.33211 0.47433 1.000 0.0439
H19 H Uiso 0.23621 0.49256 0.44604 1.000 0.0353
H20A H Uiso 0.71308 0.52635 0.60702 1.000 0.0562
H20B H Uiso 0.45438 0.47393 0.63112 1.000 0.0562
H20C H Uiso 0.42835 0.57272 0.60777 1.000 0.0562
H21A H Uiso 0.39968 0.62879 0.41888 1.000 0.0620
H21B H Uiso 0.44312 0.56972 0.31576 1.000 0.0620
H21C H Uiso 0.69480 0.59163 0.41145 1.000 0.0620

loop_
_atom_type_symbol
_atom_type_description
_atom_type_scat_dispersion_real
_atom_type_scat_dispersion_imag
_atom_type_scat_source
S S 0.1246 0.1234 'International Tables Vol C Tables 4.2.6.8 and 6.1.1.4'
O O 0.0106 0.0060 'International Tables Vol C Tables 4.2.6.8 and 6.1.1.4'
N N 0.0061 0.0033 'International Tables Vol C Tables 4.2.6.8 and 6.1.1.4'
H H 0.0000 0.0000 'International Tables Vol C Tables 4.2.6.8 and 6.1.1.4'
C C 0.0033 0.0016 'International Tables Vol C Tables 4.2.6.8 and 6.1.1.4'

loop_
_geom_angle_atom_site_label_1
_geom_angle_atom_site_label_2
_geom_angle_atom_site_label_3
_geom_angle
_geom_angle_publ_flag
C14 O1 C15 115.3(2) yes
C15 N1 C16 122.9(3) yes
C17 N2 C18 152.0(4) yes
C15 N1 H1N 119.00 no
C16 N1 H1N 119.00 no
C2 C1 C13 118.6(3) no
C1 C2 C3 119.9(3) no
C2 C3 C4 121.8(3) no
C3 C4 C5 118.1(3) no
C6 C5 C13 109.0(3) no
C4 C5 C13 120.6(3) no
C4 C5 C6 130.4(3) no
C5 C6 C11 108.7(3) no
C7 C6 C11 119.9(3) no
C5 C6 C7 131.5(3) no
C6 C7 C8 119.4(3) no
C7 C8 C9 120.3(3) no
C8 C9 C10 120.8(3) no
C9 C10 C11 118.9(3) no
C6 C11 C12 110.4(3) no
C10 C11 C12 128.9(3) no
C6 C11 C10 120.7(3) no
C13 C12 C14 113.6(3) no
C11 C12 C13 102.0(3) no
C11 C12 C14 110.1(3) no
C5 C13 C12 110.0(3) no
C1 C13 C12 129.1(3) no
C1 C13 C5 121.0(3) no
O1 C14 C12 107.8(3) yes
O1 C15 O2 123.1(3) yes
O1 C15 N1 111.2(3) yes
O2 C15 N1 125.7(3) yes
N1 C16 C17 108.8(3) yes
C17 C16 C19 112.7(3) no
N1 C16 C19 112.2(3) yes
N2 C17 C16 111.1(3) yes
S1 C18 N2 175.9(4) yes
C20 C19 C21 109.7(3) no
C16 C19 C20 111.5(3) no
C16 C19 C21 109.9(3) no
C2 C1 H1 121.00 no
C13 C1 H1 121.00 no
C1 C2 H2 120.00 no
C3 C2 H2 120.00 no
C2 C3 H3 119.00 no
C4 C3 H3 119.00 no
C3 C4 H4 121.00 no
C5 C4 H4 121.00 no
C6 C7 H7 120.00 no
C8 C7 H7 120.00 no
C7 C8 H8 120.00 no
C9 C8 H8 120.00 no
C8 C9 H9 120.00 no
C10 C9 H9 120.00 no
C9 C10 H10 121.00 no
C11 C10 H10 120.00 no
C11 C12 H12 110.00 no
C13 C12 H12 110.00 no
C14 C12 H12 110.00 no
O1 C14 H14A 110.00 no
O1 C14 H14B 110.00 no
C12 C14 H14A 110.00 no
C12 C14 H14B 110.00 no
H14A C14 H14B 108.00 no
N1 C16 H16 108.00 no
C17 C16 H16 108.00 no
C19 C16 H16 108.00 no
N2 C17 H17A 109.00 no
N2 C17 H17B 109.00 no
C16 C17 H17A 109.00 no
C16 C17 H17B 109.00 no
H17A C17 H17B 108.00 no
C16 C19 H19 109.00 no
C20 C19 H19 109.00 no
C21 C19 H19 109.00 no
C19 C20 H20A 109.00 no
C19 C20 H20B 109.00 no
C19 C20 H20C 109.00 no
H20A C20 H20B 109.00 no
H20A C20 H20C 109.00 no
H20B C20 H20C 109.00 no
C19 C21 H21A 109.00 no
C19 C21 H21B 110.00 no
C19 C21 H21C 109.00 no
H21A C21 H21B 109.00 no
H21A C21 H21C 109.00 no
H21B C21 H21C 109.00 no

loop_
_geom_bond_atom_site_label_1
_geom_bond_atom_site_label_2
_geom_bond_distance
_geom_bond_publ_flag
S1 C18 1.588(4) yes
O1 C14 1.443(4) yes
O1 C15 1.355(4) yes
O2 C15 1.222(4) yes
N1 C15 1.334(4) yes
N1 C16 1.450(4) yes
N2 C17 1.423(5) yes
N2 C18 1.174(6) yes
N1 H1N 0.8800 no
C1 C2 1.401(5) no
C1 C13 1.382(5) no
C2 C3 1.391(5) no
C3 C4 1.386(5) no
C4 C5 1.390(4) no
C5 C13 1.402(5) no
C5 C6 1.462(5) no
C6 C11 1.403(4) no
C6 C7 1.392(5) no
C7 C8 1.381(5) no
C8 C9 1.395(6) no
C9 C10 1.387(5) no
C10 C11 1.383(5) no
C11 C12 1.518(5) no
C12 C14 1.514(5) no
C12 C13 1.528(4) no
C16 C17 1.529(5) no
C16 C19 1.539(5) no
C19 C20 1.528(5) no
C19 C21 1.518(6) no
C1 H1 0.9500 no
C2 H2 0.9500 no
C3 H3 0.9500 no
C4 H4 0.9500 no
C7 H7 0.9500 no
C8 H8 0.9500 no
C9 H9 0.9500 no
C10 H10 0.9500 no
C12 H12 1.0000 no
C14 H14A 0.9900 no
C14 H14B 0.9900 no
C16 H16 1.0000 no
C17 H17A 0.9900 no
C17 H17B 0.9900 no
C19 H19 1.0000 no
C20 H20A 0.9800 no
C20 H20B 0.9800 no
C20 H20C 0.9800 no
C21 H21A 0.9800 no
C21 H21B 0.9800 no
C21 H21C 0.9800 no

loop_
_geom_contact_atom_site_label_1
_geom_contact_atom_site_label_2
_geom_contact_distance
_geom_contact_site_symmetry_2
_geom_contact_publ_flag
S1 C20 3.700(4) 2_746 no
S1 H17B 3.0900 1_655 no
S1 H20A 3.0900 2_746 no
S1 H20C 3.1400 2_646 no
O1 C1 3.184(4) . no
O2 N1 2.830(3) 1_655 no
O2 C18 3.347(4) . no
O1 H1 2.7400 . no
O2 H1N 2.0000 1_655 no
O2 H14A 2.4400 . no
O2 H14B 2.8000 . no
O2 H16 2.4300 . no
O2 H19 2.7100 1_655 no
N1 O2 2.830(3) 1_455 no
N1 N2 2.846(4) . no
N1 C18 3.155(5) . no
N2 N1 2.846(4) . no
N2 C15 3.337(5) . no
N1 H21B 2.5800 . no
N2 H21A 2.8700 2_646 no
C1 O1 3.184(4) . no
C7 C13 3.525(5) 1_655 no
C9 C17 3.568(5) 1_554 no
C13 C7 3.525(5) 1_455 no
C15 N2 3.337(5) . no
C15 C18 3.176(5) . no
C17 C9 3.568(5) 1_556 no
C18 O2 3.347(4) . no
C18 N1 3.155(5) . no
C18 C15 3.176(5) . no
C20 S1 3.700(4) 2_756 no
C3 H14B 3.0500 2_645 no
C8 H12 3.0300 1_655 no
C9 H12 2.8700 1_655 no
C9 H17A 2.8200 1_554 no
C10 H12 2.9700 1_655 no
C10 H17A 3.0000 1_554 no
C10 H14B 2.8700 . no
C14 H3 3.0000 2_655 no
C17 H20B 2.7000 . no
C18 H20C 3.0400 2_646 no
C18 H17B 2.9100 1_655 no
C20 H17A 2.6200 . no
C21 H8 3.0300 2_755 no
H1 O1 2.7400 . no
H1N O2 2.0000 1_455 no
H1N H19 2.5900 . no
H3 C14 3.0000 2_645 no
H3 H12 2.5500 2_645 no
H3 H14B 2.5900 2_645 no
H4 H14B 2.5600 2_745 no
H8 C21 3.0300 2_745 no
H9 H20B 2.3300 1_654 no
H10 H14B 2.5600 . no
H12 C8 3.0300 1_455 no
H12 C9 2.8700 1_455 no
H12 C10 2.9700 1_455 no
H12 H3 2.5500 2_655 no
H14A O2 2.4400 . no
H14B O2 2.8000 . no
H14B C10 2.8700 . no
H14B H10 2.5600 . no
H14B C3 3.0500 2_655 no
H14B H3 2.5900 2_655 no
H14B H4 2.5600 2_755 no
H16 O2 2.4300 . no
H16 H19 2.3900 1_655 no
H16 H20A 2.5000 . no
H16 H21C 2.4900 . no
H17A C9 2.8200 1_556 no
H17A C10 3.0000 1_556 no
H17A C20 2.6200 . no
H17A H20B 2.1100 . no
H17B S1 3.0900 1_455 no
H17B C18 2.9100 1_455 no
H19 O2 2.7100 1_455 no
H19 H1N 2.5900 . no
H19 H16 2.3900 1_455 no
H20A H16 2.5000 . no
H20A H21C 2.5600 . no
H20A S1 3.0900 2_756 no
H20B C17 2.7000 . no
H20B H9 2.3300 1_456 no
H20B H17A 2.1100 . no
H20C H21A 2.4300 . no
H20C S1 3.1400 2_656 no
H20C C18 3.0400 2_656 no
H21A H20C 2.4300 . no
H21A N2 2.8700 2_656 no
H21B N1 2.5800 . no
H21C H16 2.4900 . no
H21C H20A 2.5600 . no

loop_
_geom_hbond_atom_site_label_D
_geom_hbond_atom_site_label_H
_geom_hbond_atom_site_label_A
_geom_hbond_distance_DH
_geom_hbond_distance_HA
_geom_hbond_distance_DA
_geom_hbond_angle_DHA
_geom_hbond_site_symmetry_A
_geom_hbond_publ_flag
N1 H1N O2 0.8800 2.0000 2.830(3) 158.00 1_455 yes
C16 H16 O2 1.0000 2.4300 2.853(4) 105.00 . yes
C21 H21B N1 0.9800 2.5800 2.926(5) 101.00 . yes

loop_
_geom_torsion_atom_site_label_1
_geom_torsion_atom_site_label_2
_geom_torsion_atom_site_label_3
_geom_torsion_atom_site_label_4
_geom_torsion
_geom_torsion_publ_flag
C14 O1 C15 N1 -178.9(2) no
C15 O1 C14 C12 164.3(3) no
C14 O1 C15 O2 1.5(4) no
C16 N1 C15 O1 169.1(3) no
C15 N1 C16 C19 125.9(3) no
C16 N1 C15 O2 -11.4(5) no
C15 N1 C16 C17 -108.7(3) no
C18 N2 C17 C16 -17.8(10) no
C2 C1 C13 C5 1.0(5) no
C2 C1 C13 C12 -178.6(3) no
C13 C1 C2 C3 -0.9(5) no
C1 C2 C3 C4 -0.3(6) no
C2 C3 C4 C5 1.3(6) no
C3 C4 C5 C6 179.7(4) no
C3 C4 C5 C13 -1.2(5) no
C6 C5 C13 C1 179.4(3) no
C4 C5 C6 C7 -2.0(7) no
C4 C5 C6 C11 178.9(4) no
C4 C5 C13 C12 179.7(3) no
C13 C5 C6 C11 -0.3(4) no
C4 C5 C13 C1 0.1(5) no
C6 C5 C13 C12 -1.0(4) no
C13 C5 C6 C7 178.9(4) no
C11 C6 C7 C8 -0.8(5) no
C5 C6 C11 C10 180.0(3) no
C5 C6 C7 C8 -179.9(4) no
C7 C6 C11 C10 0.8(5) no
C7 C6 C11 C12 -177.8(3) no
C5 C6 C11 C12 1.4(4) no
C6 C7 C8 C9 0.4(5) no
C7 C8 C9 C10 0.2(6) no
C8 C9 C10 C11 -0.3(5) no
C9 C10 C11 C6 -0.2(5) no
C9 C10 C11 C12 178.1(3) no
C10 C11 C12 C13 179.7(4) no
C6 C11 C12 C14 119.0(3) no
C10 C11 C12 C14 -59.5(5) no
C6 C11 C12 C13 -1.9(4) no
C11 C12 C13 C1 -178.7(4) no
C14 C12 C13 C1 62.9(5) no
C14 C12 C13 C5 -116.7(3) no
C11 C12 C13 C5 1.7(4) no
C13 C12 C14 O1 -72.5(3) no
C11 C12 C14 O1 174.0(2) no
C19 C16 C17 N2 -175.3(3) no
N1 C16 C19 C20 -179.5(3) no
N1 C16 C17 N2 59.6(4) no
C17 C16 C19 C20 57.3(4) no
C17 C16 C19 C21 179.0(3) no
N1 C16 C19 C21 -57.8(4) no
